data_2240498
loop_
_publ_author_name
'Rukiah, Mwaffak'
'Assaad, Thaer'

_publ_section_title
;
 Crystal structure of
 bis[(1-ammonio-1-phosphonoethyl)phosphonato]tetraaquacadmium dihydrate: a
 powder X-ray diffraction study
;
_journal_coeditor_code CV5484
_journal_issue 4
_journal_name_full 'Acta Crystallographica Section E'
_journal_page_first 342
_journal_page_last 345
_journal_paper_doi 10.1107/S2056989015004028
_journal_volume 71
_journal_year 2015
_chemical_formula_iupac '[Cd (C2 H8 N1 O6 P2)2 (H2 O1)4], 2H2 O'
_chemical_formula_moiety 'C4 H24 Cd N2 O16 P4, 2(H2 O)'
_chemical_formula_sum 'C4 H28 Cd N2 O18 P4'
_chemical_formula_weight 628.57
_chemical_name_systematic
;
Bis[(1-ammonio-1-phosphonoethyl)phosphonato]tetraaquacadmium dihydrate
;
_space_group_IT_number 14
_symmetry_cell_setting monoclinic
_symmetry_space_group_name_Hall '-P 2ybc'
_symmetry_space_group_name_H-M 'P 1 21/c 1'
_audit_creation_method 'from EXP file using GSAS2CIF'
_cell_angle_alpha 90.0
_cell_angle_beta 100.7029(8)
_cell_angle_gamma 90.0
_cell_formula_units_Z 2
_cell_length_a 10.69424(12)
_cell_length_b 5.61453(5)
_cell_length_c 17.2737(2)
_cell_measurement_temperature 298
_cell_volume 1019.124(19)
_computing_cell_refinement
;
GSAS (Larson & Von Dreele, 2004)
;
_computing_data_collection
;
<i>WinXPOW</i> (Stoe & Cie, 1999)
;
_computing_data_reduction
;
<i>WinXPOW</i> (Stoe & Cie, 1999)
;
_computing_molecular_graphics
;
Mercury (Macrae <i>et al.</i>,  2006)
;
_computing_publication_material
;
publCIF (Westrip, 2010)
;
_computing_structure_refinement
;
GSAS (Larson & Von Dreele, 2004)
;
_computing_structure_solution
;
<i>EXPO2014</i> (Altomare <i>et al.</i>,  2013)
;
_diffrn_ambient_temperature 298
_diffrn_measurement_device_type 'Stoe transmission STADI-P'
_diffrn_radiation_monochromator 'Ge 111'
_diffrn_radiation_type 'Cu K\a~1~'
_diffrn_radiation_wavelength 1.5406
_exptl_absorpt_coefficient_mu 12.406
_exptl_absorpt_correction_T_max 0.30984
_exptl_absorpt_correction_T_min 0.19493
_exptl_absorpt_correction_type cylinder
_exptl_absorpt_process_details
;
[GSAS (Larson & Von Dreele, 2004)
absorption/surface roughness correction:
function
No. 4,
flat-plate transmission absorption correction,
terms =  0.75850]
;
_exptl_crystal_density_diffrn 2.048
_exptl_crystal_F_000 636
_pd_block_id 2014-12-02T10:03|CD-EADP|Mwaffak_RUKIAH|stadip
_pd_calc_method 'Rietveld Refinement'
_pd_char_colour white
_pd_char_particle_morphology 'fine powder'
_pd_instr_dist_mono/spec 130
_pd_instr_dist_spec/detc 173
_pd_instr_dist_src/mono 260
_pd_meas_2theta_range_inc 0.02
_pd_meas_2theta_range_max 87.98
_pd_meas_2theta_range_min 6.0
_pd_meas_number_of_points 4100
_pd_meas_scan_method step
_pd_phase_name Cd-AHDP
_pd_proc_2theta_range_inc 0.02
_pd_proc_2theta_range_max 89.98
_pd_proc_2theta_range_min 6.00
_pd_proc_info_datetime 2014-12-02T10:03:29
_pd_proc_ls_background_function
;   GSAS Background function number 1 with 20 terms.
 Shifted Chebyshev function of 1st kind
      1:    1216.00     2:   -1325.95     3:    695.908     4:   -224.478
      5:    51.5854     6:   -12.9254     7:    7.98937     8:   -13.4593
      9:    4.35490    10:    32.6578    11:   -32.8988    12:   -6.52632
     13:   -18.8133    14:    23.4504    15:   -2.70081    16:  -0.874623
     17:   -28.0163    18:    27.3423    19:    2.28961    20:   -11.2631
;
_pd_proc_ls_peak_cutoff 0.00100
_pd_proc_ls_profile_function
;
CW Profile function number 4 with  21 terms
Pseudovoigt profile coefficients as parameterized in
(Thompson <i>et al.</i>,  1987). Asymmetry correction of (Finger <i>et
al.</i>,  1994).
Microstrain broadening by (Stephens, 1999).
Peak tails are ignored  where the intensity is below 0.0010 times the peak
  Aniso. broadening axis   0.0   0.0   1.0
;
_pd_proc_ls_prof_R_factor 0.0294
_pd_proc_ls_prof_wR_expected 0.0248
_pd_proc_ls_prof_wR_factor 0.0394
_pd_proc_number_of_points 4100
_pd_spec_mounting 'Powder loaded into two Mylar foils'
_pd_spec_mount_mode transmission
_pd_spec_shape flat_sheet
_pd_spec_size_axial 8
_pd_spec_size_equat 8
_refine_ls_goodness_of_fit_all 1.62
_refine_ls_hydrogen_treatment noref
_refine_ls_matrix_type full
_refine_ls_number_parameters 133
_refine_ls_number_restraints 4
_refine_ls_shift/su_max 0.03
_refine_ls_shift/su_mean 0.00
_refine_ls_structure_factor_coef Inet
_refine_ls_weighting_scheme sigma
_reflns_number_total 779
_cod_data_source_file cv5484sup1.cf
_cod_data_source_block I
_cod_original_cell_volume 1019.12(2)
_cod_original_sg_symbol_H-M 'P 21/c'
_cod_database_code 2240498

loop_
_symmetry_equiv_pos_site_id
_symmetry_equiv_pos_as_xyz
1 +x,+y,+z
2 -x,+y+1/2,-z+1/2
-1 -x,-y,-z
-2 +x,-y+1/2,+z+1/2

loop_
_atom_site_type_symbol
_atom_site_label
_atom_site_fract_x
_atom_site_fract_y
_atom_site_fract_z
_atom_site_U_iso_or_equiv
_atom_site_thermal_displace_type
_atom_site_occupancy
_atom_site_symmetry_multiplicity
C C1 0.1555(5) 0.3764(12) 0.6381(5) 0.015 Uiso 1.0 4
C C2 0.2285(11) 0.4133(17) 0.7222(5) 0.015 Uiso 1.0 4
H H2a 0.17609 0.50488 0.75213 0.02 Uiso 1.0 4
H H2b 0.3063 0.50177 0.72104 0.02 Uiso 1.0 4
H H2c 0.24919 0.26144 0.74755 0.02 Uiso 1.0 4
N N1 0.1274(11) 0.6170(16) 0.6028(7) 0.02 Uiso 1.0 4
H H1na 0.07228 0.68814 0.62561 0.025 Uiso 1.0 4
H H1nb 0.09382 0.59823 0.55236 0.025 Uiso 1.0 4
H H1nc 0.19624 0.69829 0.60678 0.025 Uiso 1.0 4
P P1 0.2594(5) 0.2361(7) 0.5774(3) 0.01 Uiso 1.0 4
O O1 0.1897(8) 0.2047(13) 0.4907(6) 0.01 Uiso 1.0 4
H H1 0.11151 0.1887 0.48952 0.015 Uiso 1.0 4
O O2 0.3659(9) 0.4155(15) 0.5771(6) 0.01 Uiso 1.0 4
O O3 0.3024(8) -0.0094(16) 0.6124(6) 0.01 Uiso 1.0 4
P P2 0.0019(4) 0.2252(6) 0.6342(3) 0.01 Uiso 1.0 4
O O4 -0.0728(9) 0.1904(14) 0.5539(6) 0.01 Uiso 1.0 4
O O5 -0.0807(8) 0.4058(11) 0.6745(5) 0.01 Uiso 1.0 4
H H5 -0.06622 0.38276 0.7235 0.03 Uiso 1.0 4
O O6 0.0255(7) -0.0022(16) 0.6785(5) 0.01 Uiso 1.0 4
Cd Cd1 0.5 0.5 0.5 0.0093(7) Uiso 1.0 2
O O1W 0.5302(11) 0.8211(15) 0.5815(7) 0.029(4) Uiso 1.0 4
H H1W1 0.56 0.91732 0.55443 0.03 Uiso 1.0 4
H H2W1 0.47216 0.89419 0.59649 0.03 Uiso 1.0 4
O O2W 0.6537(10) 0.2995(14) 0.5866(6) 0.020(3) Uiso 1.0 4
H H1W2 0.63758 0.22791 0.62489 0.03 Uiso 1.0 4
H H2W2 0.72024 0.23865 0.57871 0.03 Uiso 1.0 4
O O3w 0.5739(11) 0.3949(14) 0.7310(6) 0.028(3) Uiso 1.0 4
H H1W3 0.54032 0.26314 0.72841 0.03 Uiso 1.0 4
H H2W3 0.5752 0.43812 0.77663 0.03 Uiso 1.0 4

loop_
_atom_type_symbol
_atom_type_number_in_cell
_atom_type_scat_Cromer_Mann_a1
_atom_type_scat_Cromer_Mann_a2
_atom_type_scat_Cromer_Mann_a3
_atom_type_scat_Cromer_Mann_a4
_atom_type_scat_Cromer_Mann_b1
_atom_type_scat_Cromer_Mann_b2
_atom_type_scat_Cromer_Mann_b3
_atom_type_scat_Cromer_Mann_b4
_atom_type_scat_Cromer_Mann_c
_atom_type_scat_dispersion_real
_atom_type_scat_dispersion_imag
_atom_type_scat_source
C 8.0 2.31000 20.8439 1.02000 10.2075 1.58860 0.56870 0.86500 51.6512 0.21560 0.000 0.000 International_Tables_Vol_C
H 56.0 0.49300 10.5109 0.32291 26.1257 0.14019 3.14236 0.04081 57.7997 0.00304 0.000 0.000 International_Tables_Vol_C
N 4.0 12.2126 0.00570 3.13220 9.89330 2.01250 28.9975 1.16630 0.58260 -11.529 0.000 0.000 International_Tables_Vol_C
P 8.0 6.43450 1.90670 4.17910 27.1570 1.78000 0.52600 1.49080 68.1645 1.11490 0.000 0.000 International_Tables_Vol_C
O 36.0 3.04850 13.2771 2.28680 5.70110 1.54630 0.32390 0.86700 32.9089 0.25080 0.000 0.000 International_Tables_Vol_C
Cd 2.0 19.2214 0.59460 17.6444 6.90890 4.46100 24.7008 1.60290 87.4825 5.06940 0.000 0.000 International_Tables_Vol_C

loop_
_geom_angle_atom_site_label_1
_geom_angle_atom_site_label_2
_geom_angle_atom_site_label_3
_geom_angle_site_symmetry_1
_geom_angle_site_symmetry_3
_geom_angle
_geom_angle_publ_flag
C2 C1 N1 1_555 1_555 107.2(7) n
C2 C1 P1 1_555 1_555 110.1(6) n
C2 C1 P2 1_555 1_555 113.1(7) n
N1 C1 P1 1_555 1_555 104.6(5) n
N1 C1 P2 1_555 1_555 107.0(6) n
P1 C1 P2 1_555 1_555 114.3(4) n
C1 C2 H2a 1_555 1_555 109.4 n
C1 C2 H2b 1_555 1_555 109.6 n
C1 C2 H2c 1_555 1_555 110.1 n
H2a C2 H2b 1_555 1_555 108.6 n
H2a C2 H2c 1_555 1_555 109.4 n
H2b C2 H2c 1_555 1_555 109.7 n
C1 N1 H1na 1_555 1_555 109.5 n
C1 N1 H1nb 1_555 1_555 108.0 n
C1 N1 H1nc 1_555 1_555 110.1 n
H1na N1 H1nb 1_555 1_555 108.5 n
H1na N1 H1nc 1_555 1_555 111.4 n
H1nb N1 H1nc 1_555 1_555 109.1 n
C1 P1 O1 1_555 1_555 111.5(6) n
C1 P1 O2 1_555 1_555 104.5(5) n
C1 P1 O3 1_555 1_555 109.1(4) n
O1 P1 O2 1_555 1_555 107.2(5) n
O1 P1 O3 1_555 1_555 109.4(5) n
O2 P1 O3 1_555 1_555 115.1(6) n
P1 O1 H1 1_555 1_555 109.4 n
P1 O2 Cd1 1_555 1_555 136.4(6) n
C1 P2 O4 1_555 1_555 114.8(5) n
C1 P2 O5 1_555 1_555 104.8(4) n
C1 P2 O6 1_555 1_555 108.2(5) n
O4 P2 O5 1_555 1_555 104.3(5) n
O4 P2 O6 1_555 1_555 112.3(6) n
O5 P2 O6 1_555 1_555 112.2(5) n
P2 O5 H5 1_555 1_555 109.2 n
O2 Cd1 O2 1_555 -1_666 180.0 n
O2 Cd1 O1W 1_555 1_555 80.1(4) n
O2 Cd1 O1W 1_555 -1_666 99.9(4) n
O2 Cd1 O2W 1_555 1_555 88.2(3) n
O2 Cd1 O2W 1_555 -1_666 91.8(3) n
O2 Cd1 O1W -1_666 1_555 99.9(4) n
O2 Cd1 O1W -1_666 -1_666 80.1(4) n
O2 Cd1 O2W -1_666 1_555 91.8(3) n
O2 Cd1 O2W -1_666 -1_666 88.2(3) n
O1W Cd1 O1W 1_555 -1_666 180.0 n
O1W Cd1 O2W 1_555 1_555 89.0(4) n
O1W Cd1 O2W 1_555 -1_666 91.0(4) n
O1W Cd1 O2W -1_666 1_555 91.0(4) n
O1W Cd1 O2W -1_666 -1_666 89.0(4) n
O2W Cd1 O2W 1_555 -1_666 180.0 n
Cd1 O1W H1W1 1_555 1_555 101.2 n
Cd1 O1W H2W1 1_555 1_555 124.1 n
H1W1 O1W H2W1 1_555 1_555 104.3 n
Cd1 O2W H1W2 1_555 1_555 122.2 n
Cd1 O2W H2W2 1_555 1_555 129.1 n
H1W2 O2W H2W2 1_555 1_555 104.3 n
H1W3 O3w H2W3 1_555 1_555 104.3 n

loop_
_geom_bond_atom_site_label_1
_geom_bond_atom_site_label_2
_geom_bond_site_symmetry_2
_geom_bond_distance
_geom_bond_publ_flag
C1 C2 1_555 1.530(12) n
C1 N1 1_555 1.490(12) n
C1 P1 1_555 1.840(9) n
C1 P2 1_555 1.839(7) n
C2 H2a 1_555 0.976 n
C2 H2b 1_555 0.972 n
C2 H2c 1_555 0.965 n
N1 H1na 1_555 0.865 n
N1 H1nb 1_555 0.885 n
N1 H1nc 1_555 0.858 n
P1 O1 1_555 1.555(11) n
P1 O2 1_555 1.521(9) n
P1 O3 1_555 1.541(9) n
O1 H1 1_555 0.838 n
P2 O4 1_555 1.480(10) n
P2 O5 1_555 1.588(7) n
P2 O6 1_555 1.486(9) n
O5 H5 1_555 0.842 n
Cd1 O2 1_555 2.183(8) n
Cd1 O2 -1_666 2.183(8) n
Cd1 O1W 1_555 2.274(9) n
Cd1 O1W -1_666 2.274(9) n
Cd1 O2W 1_555 2.300(10) n
Cd1 O2W -1_666 2.300(10) n
O1W H1W1 1_555 0.817 n
O1W H2W1 1_555 0.824 n
O2W H1W2 1_555 0.820 n
O2W H2W2 1_555 0.823 n
O3w H1W3 1_555 0.820 n
O3w H2W3 1_555 0.823 n

loop_
_geom_hbond_atom_site_label_D
_geom_hbond_atom_site_label_H
_geom_hbond_atom_site_label_A
_geom_hbond_site_symmetry_A
_geom_hbond_distance_DH
_geom_hbond_distance_HA
_geom_hbond_distance_DA
_geom_hbond_angle_DHA
_geom_hbond_publ_flag
O1 H1 O4 . 0.84 2.44 3.196(13) 151 y
O1 H1 O4 -1_556 0.84 2.27 2.592(12) 103 ?
N1 H1NA O5 . 0.87 2.53 2.986(14) 114 ?
N1 H1NA O6 1_565 0.87 2.07 2.828(13) 146 y
N1 H1NB O4 -1_566 0.88 2.16 2.872(15) 137 y
N1 H1NC O2 . 0.86 2.53 2.899(15) 107 ?
N1 H1NC O3 1_565 0.86 1.99 2.796(14) 156 y
O1W H1W1 O2W 1_565 0.82 2.39 2.987(13) 131 y
O5 H5 O6 2_556 0.84 1.79 2.551(12) 150 y
O1W H2W1 O3 1_565 0.82 1.96 2.758(15) 162 y
O2W H1W2 O3W . 0.82 2.27 2.833(15) 126 ?
O2W H2W2 O4 1_655 0.82 2.35 3.141(15) 162 y
O3W H1W3 O3W 2_646 0.82 2.56 3.346(13) 160 y
O3W H2W3 O3 2_656 0.82 2.13 2.833(14) 143 y

loop_
_geom_torsion_atom_site_label_1
_geom_torsion_atom_site_label_2
_geom_torsion_atom_site_label_3
_geom_torsion_atom_site_label_4
_geom_torsion_site_symmetry_1
_geom_torsion
_geom_torsion_publ_flag
O1W Cd1 O2 P1 . 168.8(9) n
O2W Cd1 O2 P1 . -101.9(8) n
O1W Cd1 O2 P1 -1_666 -11.2(9) n
O2W Cd1 O2 P1 -1_666 78.1(8) n
O3 P1 O2 Cd1 . 84.9(9) n
C1 P1 O2 Cd1 . -155.4(7) n
O1 P1 O2 Cd1 . -37.0(9) n
O1 P1 C1 P2 . 53.6(6) n
O2 P1 C1 P2 . 169.2(5) n
O3 P1 C1 P2 . -67.2(6) n
O1 P1 C1 N1 . -63.1(7) n
O2 P1 C1 N1 . 52.5(8) n
O3 P1 C1 N1 . 176.1(7) n
O1 P1 C1 C2 . -177.9(6) n
O2 P1 C1 C2 . -62.3(7) n
O3 P1 C1 C2 . 61.3(7) n
O4 P2 C1 P1 . -54.2(6) n
O5 P2 C1 P1 . -168.0(5) n
O6 P2 C1 P1 . 72.1(6) n
O4 P2 C1 N1 . 61.1(8) n
O5 P2 C1 N1 . -52.7(8) n
O6 P2 C1 N1 . -172.6(7) n
O4 P2 C1 C2 . 178.9(6) n
O5 P2 C1 C2 . 65.0(7) n
O6 P2 C1 C2 . -54.9(7) n
